data_4347613
loop_
_publ_author_name
'Enamullah, Mohammed'
'Makhloufi, Gamall'
'Ahmed, Rifat'
'Joy, Baitul Alif'
'Islam, Mohammad Ariful'
'Padula, Daniele'
'Hunter, Howard'
'Pescitelli, Gennaro'
'Janiak, Christoph'

_publ_section_title
;
 Synthesis, X-ray, and Spectroscopic Study of Dissymmetric Tetrahedral
 Zinc(II) Complexes from Chiral Schiff Base Naphthaldiminate Ligands with
 Apparent Exception to the ECD Exciton Chirality.
;
_journal_issue 13
_journal_name_full 'Inorganic chemistry'
_journal_page_first 6449
_journal_page_last 6464
_journal_paper_doi 10.1021/acs.inorgchem.6b00403
_journal_volume 55
_journal_year 2016
_chemical_absolute_configuration rmad
_chemical_formula_moiety 'C40 H36 N2 O4 Zn'
_chemical_formula_sum 'C40 H36 N2 O4 Zn'
_chemical_formula_weight 674.08
_chemical_name_systematic
;
bis{(S)-N-(p-methoxphenyl)ethyl-2-oxo-1-naphthaldiminato-\k^2^N,O}zinc(II)
;
_space_group_crystal_system monoclinic
_space_group_IT_number 4
_space_group_name_Hall 'P 2yb'
_space_group_name_H-M_alt 'P 1 21 1'
_atom_sites_solution_hydrogens geom
_audit_creation_method SHELXL-2013
_cell_angle_alpha 90
_cell_angle_beta 108.771(2)
_cell_angle_gamma 90
_cell_formula_units_Z 4
_cell_length_a 12.0424(8)
_cell_length_b 18.9648(13)
_cell_length_c 15.3577(10)
_cell_measurement_reflns_used 9999
_cell_measurement_temperature 100(2)
_cell_measurement_theta_max 27.986
_cell_measurement_theta_min 2.167
_cell_volume 3320.9(4)
_computing_cell_refinement 'SAINT (Bruker, 2014)'
_computing_data_collection 'APEX2 (Bruker, 2014)'
_computing_data_reduction 'SAINT (Bruker, 2014)'
_computing_molecular_graphics 'DIAMOND 3.2 (Crystal Impact, 2009)'
_computing_publication_material 'SHELXL-97 (Sheldrick, 2008)'
_computing_structure_refinement 'SHELXL2014 (Sheldrick, 2008)'
_computing_structure_solution 'SHELXL2014 (Sheldrick, 2008)'
_diffrn_ambient_temperature 100(2)
_diffrn_measured_fraction_theta_full 0.999
_diffrn_measured_fraction_theta_max 0.992
_diffrn_measurement_device_type 'Bruker Kappa APEX-II CCD area detector'
_diffrn_measurement_method '\w scans'
_diffrn_radiation_monochromator 'multilayer mirror'
_diffrn_radiation_source 'microfocus sealed tube'
_diffrn_radiation_type MoK\a
_diffrn_radiation_wavelength 0.71073
_diffrn_reflns_av_R_equivalents 0.0463
_diffrn_reflns_av_unetI/netI 0.0756
_diffrn_reflns_Laue_measured_fraction_full 0.999
_diffrn_reflns_Laue_measured_fraction_max 0.992
_diffrn_reflns_limit_h_max 16
_diffrn_reflns_limit_h_min -16
_diffrn_reflns_limit_k_max 25
_diffrn_reflns_limit_k_min -25
_diffrn_reflns_limit_l_max 20
_diffrn_reflns_limit_l_min -20
_diffrn_reflns_number 41002
_diffrn_reflns_point_group_measured_fraction_full 0.998
_diffrn_reflns_point_group_measured_fraction_max 0.988
_diffrn_reflns_theta_full 25.242
_diffrn_reflns_theta_max 29.191
_diffrn_reflns_theta_min 1.765
_exptl_absorpt_coefficient_mu 0.784
_exptl_absorpt_correction_T_max 0.9544
_exptl_absorpt_correction_T_min 0.7192
_exptl_absorpt_correction_type multi-scan
_exptl_absorpt_process_details '(<i>SADABS</i>; Sheldrick, 2012)'
_exptl_crystal_colour yellow
_exptl_crystal_density_diffrn 1.348
_exptl_crystal_density_method 'not measured'
_exptl_crystal_description block
_exptl_crystal_F_000 1408
_exptl_crystal_size_max 0.450
_exptl_crystal_size_mid 0.180
_exptl_crystal_size_min 0.060
_refine_diff_density_max 0.443
_refine_diff_density_min -0.323
_refine_diff_density_rms 0.056
_refine_ls_abs_structure_details
;
 Flack x determined using 6100 quotients [(I+)-(I-)]/[(I+)+(I-)]
 (Parsons and Flack (2004), Acta Cryst. A60, s61).
;
_refine_ls_abs_structure_Flack 0.002(4)
_refine_ls_extinction_method none
_refine_ls_goodness_of_fit_ref 0.967
_refine_ls_hydrogen_treatment constr
_refine_ls_matrix_type full
_refine_ls_number_parameters 855
_refine_ls_number_reflns 17758
_refine_ls_number_restraints 1
_refine_ls_restrained_S_all 0.967
_refine_ls_R_factor_all 0.0511
_refine_ls_R_factor_gt 0.0364
_refine_ls_shift/su_max 0.001
_refine_ls_shift/su_mean 0.000
_refine_ls_structure_factor_coef Fsqd
_refine_ls_weighting_details
;
 w=1/[\s^2^(Fo^2^)]
 where P=(Fo^2^+2Fc^2^)/3
;
_refine_ls_weighting_scheme calc
_refine_ls_wR_factor_gt 0.0665
_refine_ls_wR_factor_ref 0.0708
_reflns_Friedel_coverage 0.935
_reflns_Friedel_fraction_full 0.997
_reflns_Friedel_fraction_max 0.983
_reflns_number_gt 14875
_reflns_number_total 17758
_reflns_threshold_expression 'I > 2\s(I)'
_cod_data_source_file Zn-2S.cif
_cod_data_source_block znr29
_cod_original_sg_symbol_H-M 'P 21'
_cod_database_code 4347613
_shelx_space_group_comment
;
The symmetry employed for this shelxl refinement is uniquely defined
by the following loop, which should always be used as a source of
symmetry information in preference to the above space-group names.
They are only intended as comments.
;
_shelx_estimated_absorpt_t_min 0.719
_shelx_estimated_absorpt_t_max 0.954
_shelxl_version_number 2013-2

loop_
_space_group_symop_operation_xyz
'x, y, z'
'-x, y+1/2, -z'

loop_
_atom_site_label
_atom_site_type_symbol
_atom_site_fract_x
_atom_site_fract_y
_atom_site_fract_z
_atom_site_U_iso_or_equiv
_atom_site_adp_type
_atom_site_occupancy
_atom_site_site_symmetry_order
_atom_site_calc_flag
_atom_site_refinement_flags_posn
_atom_site_refinement_flags_adp
Zn1 Zn 0.72780(3) 0.15039(2) 0.54671(2) 0.01693(8) Uani 1 1 d . .
C1 C 0.9722(3) 0.12472(17) 0.58355(19) 0.0176(6) Uani 1 1 d . .
Zn2 Zn 0.85412(3) 0.34973(2) 0.93541(2) 0.01646(8) Uani 1 1 d . .
C2 C 0.9579(2) 0.05279(17) 0.60096(19) 0.0163(6) Uani 1 1 d . .
O1 O 0.89124(18) 0.17277(11) 0.56887(14) 0.0201(5) Uani 1 1 d . .
O4 O 0.25321(18) -0.04384(12) 0.35506(14) 0.0244(5) Uani 1 1 d . .
O3 O 0.63627(19) 0.21501(12) 0.59350(14) 0.0209(5) Uani 1 1 d . .
C3 C 1.0520(3) 0.00346(16) 0.6072(2) 0.0179(6) Uani 1 1 d . .
O2 O 0.8727(2) -0.12537(12) 0.38178(17) 0.0306(6) Uani 1 1 d . .
C4 C 1.0385(3) -0.07037(17) 0.6094(2) 0.0232(7) Uani 1 1 d . .
H4 H 0.9644 -0.0892 0.6066 0.028 Uiso 1 1 calc R U
O5 O 0.96431(18) 0.40708(12) 0.89752(14) 0.0200(5) Uani 1 1 d . .
C5 C 1.1297(3) -0.11591(19) 0.6154(2) 0.0276(8) Uani 1 1 d . .
H5 H 1.1175 -0.1654 0.6164 0.033 Uiso 1 1 calc R U
O6 O 0.59116(19) 0.11520(13) 1.07391(16) 0.0289(5) Uani 1 1 d . .
C6 C 1.2399(3) -0.0899(2) 0.6199(2) 0.0271(8) Uani 1 1 d . .
H6 H 1.3031 -0.1214 0.6253 0.032 Uiso 1 1 calc R U
O8 O 1.27284(18) 0.11783(12) 1.15645(14) 0.0228(5) Uani 1 1 d . .
C7 C 1.2560(3) -0.0189(2) 0.6166(2) 0.0269(8) Uani 1 1 d . .
H7 H 1.3313 -0.0013 0.6203 0.032 Uiso 1 1 calc R U
O7 O 0.69757(18) 0.38824(12) 0.89741(15) 0.0221(5) Uani 1 1 d . .
C8 C 1.1635(3) 0.02905(19) 0.6079(2) 0.0204(7) Uani 1 1 d . .
N1 N 0.7574(2) 0.05629(13) 0.60928(16) 0.0167(5) Uani 1 1 d . .
N2 N 0.6322(2) 0.16685(13) 0.41561(16) 0.0154(5) Uani 1 1 d . .
N3 N 0.9397(2) 0.36428(13) 1.06868(16) 0.0165(5) Uani 1 1 d . .
N4 N 0.8073(2) 0.25554(13) 0.87795(16) 0.0161(5) Uani 1 1 d . .
C11 C 0.8569(3) 0.02609(17) 0.62098(19) 0.0174(6) Uani 1 1 d . .
H11 H 0.8646 -0.0201 0.6462 0.021 Uiso 1 1 calc R U
C17 C 0.3570(3) -0.03194(18) 0.4230(2) 0.0202(7) Uani 1 1 d . .
C12 C 0.6728(3) 0.01791(17) 0.6442(2) 0.0185(6) Uani 1 1 d . .
H12 H 0.7099 -0.0277 0.6712 0.022 Uiso 1 1 calc R U
C13 C 0.6506(3) 0.06083(19) 0.7210(2) 0.0259(8) Uani 1 1 d . .
H13A H 0.7225 0.0628 0.7739 0.039 Uiso 1 1 calc R U
H13B H 0.5881 0.0385 0.7393 0.039 Uiso 1 1 calc R U
H13C H 0.6268 0.1088 0.6990 0.039 Uiso 1 1 calc R U
C14 C 0.5619(3) 0.00101(16) 0.5663(2) 0.0164(6) Uani 1 1 d . .
C15 C 0.4770(3) 0.05229(17) 0.5280(2) 0.0192(7) Uani 1 1 d . .
H15 H 0.4887 0.0989 0.5517 0.023 Uiso 1 1 calc R U
C16 C 0.3765(3) 0.03671(17) 0.4564(2) 0.0203(7) Uani 1 1 d . .
H16 H 0.3209 0.0727 0.4301 0.024 Uiso 1 1 calc R U
C9 C 1.1766(3) 0.10273(19) 0.5970(2) 0.0271(8) Uani 1 1 d . .
H9 H 1.2510 0.1206 0.5988 0.033 Uiso 1 1 calc R U
C18 C 0.4398(3) -0.08404(17) 0.4601(2) 0.0215(7) Uani 1 1 d . .
H18 H 0.4271 -0.1309 0.4373 0.026 Uiso 1 1 calc R U
C10 C 1.0861(3) 0.1479(2) 0.5841(2) 0.0236(7) Uani 1 1 d . .
H10 H 1.0980 0.1965 0.5751 0.028 Uiso 1 1 calc R U
C21 C 0.5251(3) 0.22951(16) 0.5496(2) 0.0174(6) Uani 1 1 d . .
C22 C 0.4686(3) 0.22039(16) 0.4546(2) 0.0161(6) Uani 1 1 d . .
C30 C 0.4588(3) 0.25531(16) 0.6055(2) 0.0217(7) Uani 1 1 d . .
H30 H 0.4969 0.2622 0.6694 0.026 Uiso 1 1 calc R U
C33 C 0.7624(3) 0.21212(17) 0.3362(2) 0.0216(7) Uani 1 1 d . .
H33A H 0.7193 0.2568 0.3282 0.032 Uiso 1 1 calc R U
H33B H 0.7917 0.2049 0.2843 0.032 Uiso 1 1 calc R U
H33C H 0.8287 0.2136 0.3936 0.032 Uiso 1 1 calc R U
C23 C 0.3438(3) 0.23528(16) 0.4156(2) 0.0172(6) Uani 1 1 d . .
C24 C 0.2788(3) 0.22273(18) 0.3225(2) 0.0240(7) Uani 1 1 d . .
H24 H 0.3175 0.2049 0.2821 0.029 Uiso 1 1 calc R U
C36 C 0.8988(3) 0.00031(17) 0.3594(2) 0.0220(7) Uani 1 1 d . .
H36 H 0.9757 -0.0063 0.3565 0.026 Uiso 1 1 calc R U
C19 C 0.5418(3) -0.06668(17) 0.5311(2) 0.0196(7) Uani 1 1 d . .
H19 H 0.5989 -0.1022 0.5559 0.024 Uiso 1 1 calc R U
C25 C 0.1604(3) 0.2359(2) 0.2894(2) 0.0293(8) Uani 1 1 d . .
H25 H 0.1186 0.2267 0.2265 0.035 Uiso 1 1 calc R U
C20 C 0.2373(3) -0.11215(19) 0.3139(2) 0.0293(8) Uani 1 1 d . .
H20A H 0.3016 -0.1221 0.2896 0.044 Uiso 1 1 calc R U
H20B H 0.1625 -0.1136 0.2636 0.044 Uiso 1 1 calc R U
H20C H 0.2369 -0.1476 0.3602 0.044 Uiso 1 1 calc R U
C26 C 0.1003(3) 0.2624(2) 0.3463(2) 0.0299(8) Uani 1 1 d . .
H26 H 0.0186 0.2717 0.3224 0.036 Uiso 1 1 calc R U
C34 C 0.7380(3) 0.07941(17) 0.3537(2) 0.0175(6) Uani 1 1 d . .
C35 C 0.8502(3) 0.06771(17) 0.3503(2) 0.0210(7) Uani 1 1 d . .
H35 H 0.8951 0.1066 0.3414 0.025 Uiso 1 1 calc R U
C29 C 0.3427(3) 0.27010(16) 0.5689(2) 0.0200(7) Uani 1 1 d . .
H29 H 0.3013 0.2870 0.6080 0.024 Uiso 1 1 calc R U
C27 C 0.1605(3) 0.27485(18) 0.4371(2) 0.0248(8) Uani 1 1 d . .
H27 H 0.1199 0.2932 0.4760 0.030 Uiso 1 1 calc R U
C28 C 0.2819(3) 0.26095(17) 0.4739(2) 0.0203(7) Uani 1 1 d . .
C31 C 0.5301(3) 0.19622(16) 0.3937(2) 0.0165(6) Uani 1 1 d . .
H31 H 0.4908 0.2027 0.3298 0.020 Uiso 1 1 calc R U
C32 C 0.6810(2) 0.15164(19) 0.34031(19) 0.0184(6) Uani 1 1 d . .
H32 H 0.6145 0.1511 0.2811 0.022 Uiso 1 1 calc R U
C43 C 1.2460(3) 0.41030(17) 1.0883(2) 0.0193(7) Uani 1 1 d . .
C41 C 1.0723(3) 0.42010(16) 0.9487(2) 0.0170(6) Uani 1 1 d . .
C42 C 1.1212(3) 0.40145(16) 1.0422(2) 0.0177(6) Uani 1 1 d . .
C44 C 1.3054(3) 0.38114(18) 1.1757(2) 0.0237(7) Uani 1 1 d . .
H44 H 1.2627 0.3545 1.2066 0.028 Uiso 1 1 calc R U
C45 C 1.4244(3) 0.3907(2) 1.2167(2) 0.0295(8) Uani 1 1 d . .
H45 H 1.4625 0.3709 1.2756 0.035 Uiso 1 1 calc R U
C46 C 1.4892(3) 0.4294(2) 1.1724(2) 0.0312(9) Uani 1 1 d . .
H46 H 1.5708 0.4366 1.2019 0.037 Uiso 1 1 calc R U
C40 C 0.9833(3) -0.1383(2) 0.3688(3) 0.0342(9) Uani 1 1 d . .
H40A H 0.9792 -0.1242 0.3065 0.051 Uiso 1 1 calc R U
H40B H 1.0020 -0.1887 0.3772 0.051 Uiso 1 1 calc R U
H40C H 1.0444 -0.1110 0.4137 0.051 Uiso 1 1 calc R U
C47 C 1.4359(3) 0.4567(2) 1.0869(2) 0.0292(8) Uani 1 1 d . .
H47 H 1.4808 0.4825 1.0569 0.035 Uiso 1 1 calc R U
C39 C 0.6757(3) 0.02074(17) 0.3680(2) 0.0232(7) Uani 1 1 d . .
H39 H 0.5990 0.0273 0.3714 0.028 Uiso 1 1 calc R U
C48 C 1.3135(3) 0.44696(18) 1.0424(2) 0.0224(7) Uani 1 1 d . .
C49 C 1.2578(3) 0.47215(18) 0.9517(2) 0.0245(7) Uani 1 1 d . .
H49 H 1.3019 0.4992 0.9223 0.029 Uiso 1 1 calc R U
C37 C 0.8350(3) -0.05674(18) 0.3727(2) 0.0238(7) Uani 1 1 d . .
C50 C 1.1439(3) 0.45862(17) 0.9062(2) 0.0209(7) Uani 1 1 d . .
H50 H 1.1103 0.4749 0.8448 0.025 Uiso 1 1 calc R U
C38 C 0.7221(3) -0.04622(19) 0.3774(2) 0.0279(8) Uani 1 1 d . .
H38 H 0.6776 -0.0851 0.3869 0.034 Uiso 1 1 calc R U
C52 C 0.8764(3) 0.36159(17) 1.1372(2) 0.0191(7) Uani 1 1 d . .
H52 H 0.9358 0.3555 1.1995 0.023 Uiso 1 1 calc R U
C53 C 0.8155(3) 0.43271(18) 1.1354(2) 0.0264(8) Uani 1 1 d . .
H53A H 0.8740 0.4706 1.1485 0.040 Uiso 1 1 calc R U
H53B H 0.7759 0.4329 1.1820 0.040 Uiso 1 1 calc R U
H53C H 0.7576 0.4402 1.0745 0.040 Uiso 1 1 calc R U
C54 C 0.7962(3) 0.29792(17) 1.1181(2) 0.0175(6) Uani 1 1 d . .
C51 C 1.0487(3) 0.38234(16) 1.0972(2) 0.0185(6) Uani 1 1 d . .
H51 H 1.0855 0.3832 1.1620 0.022 Uiso 1 1 calc R U
C55 C 0.6775(3) 0.30237(18) 1.1101(2) 0.0218(7) Uani 1 1 d . .
H55 H 0.6448 0.3472 1.1147 0.026 Uiso 1 1 calc R U
C56 C 0.6060(3) 0.24326(18) 1.0957(2) 0.0229(7) Uani 1 1 d . .
H56 H 0.5258 0.2478 1.0912 0.027 Uiso 1 1 calc R U
C57 C 0.6524(3) 0.17726(18) 1.0877(2) 0.0212(7) Uani 1 1 d . .
C65 C 0.3737(3) 0.1298(2) 0.8293(2) 0.0328(9) Uani 1 1 d . .
H65 H 0.3697 0.0798 0.8260 0.039 Uiso 1 1 calc R U
C61 C 0.6035(2) 0.3497(2) 0.87630(19) 0.0202(6) Uani 1 1 d . .
C62 C 0.6001(3) 0.27564(18) 0.8651(2) 0.0181(7) Uani 1 1 d . .
C63 C 0.4902(3) 0.23761(19) 0.84896(19) 0.0210(7) Uani 1 1 d . .
C64 C 0.4805(3) 0.16343(19) 0.8461(2) 0.0260(8) Uani 1 1 d . .
H64 H 0.5493 0.1358 0.8560 0.031 Uiso 1 1 calc R U
C60 C 0.4720(3) 0.1190(2) 1.0731(3) 0.0335(9) Uani 1 1 d . .
H60A H 0.4701 0.1366 1.1326 0.050 Uiso 1 1 calc R U
H60B H 0.4367 0.0719 1.0621 0.050 Uiso 1 1 calc R U
H60C H 0.4277 0.1510 1.0242 0.050 Uiso 1 1 calc R U
C66 C 0.2715(3) 0.1693(2) 0.8171(2) 0.0371(10) Uani 1 1 d . .
H66 H 0.1984 0.1461 0.8063 0.045 Uiso 1 1 calc R U
C67 C 0.2774(3) 0.2404(2) 0.8208(2) 0.0346(9) Uani 1 1 d . .
H67 H 0.2077 0.2668 0.8125 0.042 Uiso 1 1 calc R U
C59 C 0.8401(3) 0.23140(17) 1.1086(2) 0.0194(7) Uani 1 1 d . .
H59 H 0.9202 0.2269 1.1126 0.023 Uiso 1 1 calc R U
C68 C 0.3854(3) 0.2766(2) 0.8367(2) 0.0270(8) Uani 1 1 d . .
C58 C 0.7706(3) 0.17173(18) 1.0935(2) 0.0224(7) Uani 1 1 d . .
H58 H 0.8029 0.1271 1.0871 0.027 Uiso 1 1 calc R U
C69 C 0.3909(3) 0.3511(2) 0.8408(2) 0.0332(8) Uani 1 1 d . .
H69 H 0.3202 0.3771 0.8297 0.040 Uiso 1 1 calc R U
C72 C 0.8866(2) 0.20519(17) 0.8527(2) 0.0182(6) Uani 1 1 d . .
H72 H 0.8396 0.1623 0.8262 0.022 Uiso 1 1 calc R U
C73 C 0.9279(3) 0.23754(19) 0.7780(2) 0.0233(7) Uani 1 1 d . .
H73A H 0.8600 0.2469 0.7235 0.035 Uiso 1 1 calc R U
H73B H 0.9812 0.2048 0.7620 0.035 Uiso 1 1 calc R U
H73C H 0.9690 0.2818 0.8004 0.035 Uiso 1 1 calc R U
C74 C 0.9871(2) 0.18196(16) 0.9360(2) 0.0163(6) Uani 1 1 d . .
C75 C 1.0840(3) 0.22514(16) 0.9751(2) 0.0177(6) Uani 1 1 d . .
H75 H 1.0860 0.2708 0.9503 0.021 Uiso 1 1 calc R U
C76 C 1.1767(2) 0.20298(17) 1.0486(2) 0.0170(6) Uani 1 1 d . .
H76 H 1.2416 0.2334 1.0745 0.020 Uiso 1 1 calc R U
C77 C 1.1753(2) 0.13581(16) 1.08510(19) 0.0177(6) Uani 1 1 d . .
C78 C 1.0790(3) 0.09182(17) 1.0478(2) 0.0225(7) Uani 1 1 d . .
H78 H 1.0769 0.0461 1.0725 0.027 Uiso 1 1 calc R U
C79 C 0.9862(3) 0.11592(18) 0.9740(2) 0.0234(7) Uani 1 1 d . .
H79 H 0.9202 0.0862 0.9488 0.028 Uiso 1 1 calc R U
C80 C 1.2719(3) 0.0510(2) 1.2001(3) 0.0375(9) Uani 1 1 d . .
H80A H 1.2050 0.0490 1.2232 0.056 Uiso 1 1 calc R U
H80B H 1.3449 0.0453 1.2515 0.056 Uiso 1 1 calc R U
H80C H 1.2652 0.0130 1.1554 0.056 Uiso 1 1 calc R U
C70 C 0.4947(3) 0.3868(2) 0.8601(2) 0.0307(8) Uani 1 1 d . .
H70 H 0.4948 0.4368 0.8628 0.037 Uiso 1 1 calc R U
C71 C 0.6986(2) 0.23633(17) 0.85796(19) 0.0169(6) Uani 1 1 d . .
H71 H 0.6819 0.1896 0.8354 0.020 Uiso 1 1 calc R U

loop_
_atom_site_aniso_label
_atom_site_aniso_U_11
_atom_site_aniso_U_22
_atom_site_aniso_U_33
_atom_site_aniso_U_23
_atom_site_aniso_U_13
_atom_site_aniso_U_12
Zn1 0.01794(17) 0.01705(18) 0.01585(16) 0.00023(15) 0.00548(13) -0.00097(15)
C1 0.0187(15) 0.0205(16) 0.0128(14) -0.0002(12) 0.0040(12) -0.0044(13)
Zn2 0.01385(16) 0.01962(19) 0.01545(16) -0.00082(15) 0.00409(13) -0.00026(15)
C2 0.0135(14) 0.0215(16) 0.0125(14) 0.0004(12) 0.0023(11) -0.0037(12)
O1 0.0200(11) 0.0173(11) 0.0233(11) 0.0016(9) 0.0073(9) -0.0026(9)
O4 0.0234(11) 0.0237(13) 0.0203(11) 0.0012(10) -0.0012(9) -0.0045(10)
O3 0.0227(11) 0.0220(12) 0.0176(10) -0.0049(9) 0.0061(9) -0.0002(9)
C3 0.0160(14) 0.0221(17) 0.0137(14) 0.0012(12) 0.0021(12) -0.0001(13)
O2 0.0385(14) 0.0192(13) 0.0443(15) 0.0008(11) 0.0277(12) 0.0054(11)
C4 0.0162(15) 0.0239(18) 0.0298(18) 0.0010(14) 0.0080(14) -0.0014(13)
O5 0.0174(11) 0.0233(12) 0.0189(11) 0.0011(9) 0.0051(9) -0.0041(9)
C5 0.0236(17) 0.0209(18) 0.039(2) 0.0062(15) 0.0105(15) 0.0021(14)
O6 0.0192(11) 0.0291(14) 0.0407(14) -0.0008(11) 0.0132(11) -0.0033(10)
C6 0.0201(16) 0.032(2) 0.0314(19) 0.0049(16) 0.0122(15) 0.0053(15)
O8 0.0207(11) 0.0247(12) 0.0199(11) 0.0062(9) 0.0021(9) 0.0046(10)
C7 0.0149(15) 0.038(2) 0.0279(18) 0.0090(16) 0.0071(14) -0.0007(15)
O7 0.0174(11) 0.0239(12) 0.0232(12) 0.0001(10) 0.0041(9) 0.0034(9)
C8 0.0166(15) 0.0287(18) 0.0154(15) 0.0042(14) 0.0045(12) -0.0024(14)
N1 0.0170(12) 0.0168(13) 0.0153(12) -0.0002(10) 0.0040(10) -0.0046(11)
N2 0.0183(12) 0.0129(14) 0.0161(12) -0.0023(10) 0.0071(10) -0.0020(10)
N3 0.0172(12) 0.0151(14) 0.0171(12) 0.0000(10) 0.0052(10) 0.0014(10)
N4 0.0134(12) 0.0187(14) 0.0152(12) -0.0003(10) 0.0033(10) 0.0021(10)
C11 0.0185(15) 0.0175(16) 0.0150(14) 0.0006(12) 0.0036(12) -0.0050(13)
C17 0.0202(15) 0.0231(17) 0.0175(15) 0.0009(13) 0.0064(13) -0.0032(13)
C12 0.0169(14) 0.0184(16) 0.0199(15) 0.0036(13) 0.0057(12) -0.0033(13)
C13 0.0271(17) 0.0290(19) 0.0247(17) -0.0026(15) 0.0125(15) -0.0086(15)
C14 0.0160(14) 0.0173(16) 0.0176(15) 0.0010(12) 0.0076(12) -0.0040(12)
C15 0.0224(16) 0.0120(15) 0.0237(16) -0.0008(13) 0.0080(13) -0.0046(13)
C16 0.0188(15) 0.0184(17) 0.0230(16) 0.0061(13) 0.0058(13) 0.0004(13)
C9 0.0172(16) 0.034(2) 0.0310(19) 0.0041(16) 0.0084(14) -0.0087(15)
C18 0.0255(16) 0.0166(16) 0.0219(16) -0.0043(13) 0.0071(14) -0.0021(13)
C10 0.0226(15) 0.0215(16) 0.0279(16) -0.0011(15) 0.0096(13) -0.0077(15)
C21 0.0236(16) 0.0104(15) 0.0192(15) -0.0003(12) 0.0084(13) -0.0002(12)
C22 0.0205(15) 0.0102(15) 0.0175(15) 0.0007(12) 0.0059(12) 0.0016(12)
C30 0.0338(18) 0.0148(16) 0.0184(15) -0.0022(13) 0.0110(14) -0.0031(14)
C33 0.0263(17) 0.0199(17) 0.0224(16) 0.0030(13) 0.0130(14) -0.0008(14)
C23 0.0231(15) 0.0088(14) 0.0218(15) 0.0033(12) 0.0102(13) 0.0024(12)
C24 0.0275(17) 0.0270(19) 0.0189(15) 0.0011(14) 0.0092(14) 0.0056(15)
C36 0.0205(16) 0.0238(18) 0.0251(17) -0.0029(14) 0.0122(14) -0.0012(14)
C19 0.0172(15) 0.0192(17) 0.0231(16) -0.0010(13) 0.0075(13) 0.0024(13)
C25 0.0250(17) 0.040(2) 0.0210(16) 0.0019(15) 0.0044(14) 0.0094(16)
C20 0.0283(18) 0.033(2) 0.0235(17) -0.0078(15) 0.0039(14) -0.0108(16)
C26 0.0236(17) 0.036(2) 0.0309(19) 0.0106(16) 0.0097(15) 0.0139(16)
C34 0.0219(15) 0.0196(16) 0.0141(14) -0.0027(12) 0.0100(12) -0.0021(13)
C35 0.0207(16) 0.0207(17) 0.0253(17) -0.0026(13) 0.0123(14) -0.0053(13)
C29 0.0282(17) 0.0138(16) 0.0233(16) 0.0006(13) 0.0159(14) 0.0031(13)
C27 0.0268(17) 0.0216(18) 0.0317(19) 0.0077(15) 0.0174(15) 0.0095(15)
C28 0.0270(17) 0.0135(16) 0.0233(16) 0.0041(13) 0.0120(14) 0.0038(13)
C31 0.0227(15) 0.0127(15) 0.0140(14) -0.0013(12) 0.0059(12) -0.0020(12)
C32 0.0186(14) 0.0229(16) 0.0143(13) 0.0000(14) 0.0062(11) -0.0015(14)
C43 0.0170(15) 0.0166(16) 0.0248(16) -0.0078(13) 0.0073(13) 0.0013(13)
C41 0.0171(15) 0.0151(16) 0.0206(15) -0.0009(13) 0.0086(13) 0.0017(12)
C42 0.0170(15) 0.0143(16) 0.0228(16) -0.0044(12) 0.0079(13) -0.0031(12)
C44 0.0197(15) 0.0252(18) 0.0252(17) -0.0052(14) 0.0058(13) 0.0039(14)
C45 0.0210(16) 0.036(2) 0.0269(18) -0.0122(16) 0.0015(14) 0.0074(16)
C46 0.0134(15) 0.042(2) 0.037(2) -0.0187(18) 0.0057(15) 0.0008(15)
C40 0.038(2) 0.030(2) 0.044(2) 0.0033(18) 0.0271(18) 0.0123(17)
C47 0.0153(15) 0.037(2) 0.039(2) -0.0153(17) 0.0137(15) -0.0055(15)
C39 0.0211(16) 0.0210(17) 0.0324(18) -0.0048(14) 0.0156(14) -0.0030(14)
C48 0.0169(15) 0.0222(18) 0.0299(18) -0.0097(14) 0.0102(14) -0.0029(13)
C49 0.0253(17) 0.0202(17) 0.0340(19) -0.0024(15) 0.0182(15) -0.0028(14)
C37 0.0291(17) 0.0219(18) 0.0241(17) -0.0028(14) 0.0138(14) 0.0026(14)
C50 0.0221(16) 0.0198(17) 0.0220(16) -0.0011(13) 0.0090(13) -0.0016(14)
C38 0.0297(18) 0.0214(18) 0.039(2) -0.0035(15) 0.0200(16) -0.0069(15)
C52 0.0186(14) 0.0243(19) 0.0152(14) -0.0010(13) 0.0067(12) -0.0008(13)
C53 0.0277(18) 0.0221(18) 0.0333(19) -0.0028(15) 0.0152(16) 0.0001(15)
C54 0.0173(15) 0.0222(17) 0.0141(14) 0.0031(12) 0.0067(12) 0.0037(13)
C51 0.0204(15) 0.0159(15) 0.0176(15) -0.0009(12) 0.0040(13) 0.0015(13)
C55 0.0192(15) 0.0266(18) 0.0210(16) 0.0028(14) 0.0083(13) 0.0057(14)
C56 0.0133(14) 0.033(2) 0.0237(16) 0.0015(15) 0.0082(13) 0.0030(14)
C57 0.0169(15) 0.0277(18) 0.0193(15) 0.0015(13) 0.0061(13) -0.0022(14)
C65 0.0230(17) 0.044(2) 0.0317(19) -0.0035(17) 0.0089(15) -0.0101(16)
C61 0.0151(13) 0.0293(17) 0.0149(13) -0.0023(15) 0.0032(11) 0.0037(15)
C62 0.0141(14) 0.0278(18) 0.0129(14) -0.0018(13) 0.0052(12) 0.0043(13)
C63 0.0149(14) 0.037(2) 0.0102(14) -0.0018(13) 0.0036(12) 0.0024(14)
C64 0.0164(15) 0.036(2) 0.0248(16) -0.0016(15) 0.0059(13) -0.0027(14)
C60 0.0201(17) 0.045(2) 0.040(2) -0.0076(18) 0.0165(16) -0.0093(16)
C66 0.0181(17) 0.058(3) 0.035(2) -0.0079(18) 0.0074(15) -0.0107(17)
C67 0.0122(15) 0.058(3) 0.032(2) -0.0077(19) 0.0052(14) 0.0013(17)
C59 0.0137(14) 0.0247(17) 0.0216(16) 0.0025(13) 0.0081(12) 0.0033(13)
C68 0.0148(15) 0.046(2) 0.0203(17) -0.0081(16) 0.0055(13) 0.0002(15)
C58 0.0188(15) 0.0243(17) 0.0258(16) 0.0002(13) 0.0095(13) 0.0030(13)
C69 0.0162(15) 0.047(2) 0.0342(18) -0.009(2) 0.0047(14) 0.0117(18)
C72 0.0128(14) 0.0207(16) 0.0194(15) -0.0057(13) 0.0026(12) 0.0026(12)
C73 0.0199(15) 0.034(2) 0.0152(15) -0.0011(14) 0.0052(13) 0.0070(14)
C74 0.0125(14) 0.0190(16) 0.0184(15) -0.0024(12) 0.0063(12) 0.0035(12)
C75 0.0197(15) 0.0142(16) 0.0184(15) 0.0018(12) 0.0052(12) -0.0002(12)
C76 0.0123(14) 0.0175(16) 0.0200(15) -0.0018(12) 0.0036(12) -0.0013(12)
C77 0.0179(14) 0.0200(18) 0.0155(14) 0.0018(12) 0.0058(12) 0.0044(12)
C78 0.0225(16) 0.0188(17) 0.0281(18) 0.0066(14) 0.0107(14) 0.0026(14)
C79 0.0179(16) 0.0208(18) 0.0311(19) 0.0021(14) 0.0074(14) -0.0029(14)
C80 0.038(2) 0.032(2) 0.035(2) 0.0157(17) 0.0014(17) 0.0043(18)
C70 0.0230(17) 0.032(2) 0.036(2) -0.0066(16) 0.0066(15) 0.0092(15)
C71 0.0146(14) 0.0194(16) 0.0152(14) 0.0010(12) 0.0029(12) 0.0005(12)

loop_
_atom_type_symbol
_atom_type_description
_atom_type_scat_dispersion_real
_atom_type_scat_dispersion_imag
_atom_type_scat_source
C C 0.0033 0.0016 'International Tables Vol C Tables 4.2.6.8 and 6.1.1.4'
H H 0.0000 0.0000 'International Tables Vol C Tables 4.2.6.8 and 6.1.1.4'
N N 0.0061 0.0033 'International Tables Vol C Tables 4.2.6.8 and 6.1.1.4'
O O 0.0106 0.0060 'International Tables Vol C Tables 4.2.6.8 and 6.1.1.4'
Zn Zn 0.2839 1.4301 'International Tables Vol C Tables 4.2.6.8 and 6.1.1.4'

loop_
_geom_angle_atom_site_label_1
_geom_angle_atom_site_label_2
_geom_angle_atom_site_label_3
_geom_angle
O1 Zn1 O3 117.71(9)
O1 Zn1 N2 111.53(9)
O3 Zn1 N2 93.62(9)
O1 Zn1 N1 95.57(9)
O3 Zn1 N1 114.89(10)
N2 Zn1 N1 125.37(10)
O1 C1 C2 125.5(3)
O1 C1 C10 116.6(3)
C2 C1 C10 117.9(3)
O7 Zn2 O5 113.10(10)
O7 Zn2 N4 95.50(10)
O5 Zn2 N4 119.50(10)
O7 Zn2 N3 112.98(10)
O5 Zn2 N3 93.02(10)
N4 Zn2 N3 123.95(10)
C1 C2 C11 122.9(3)
C1 C2 C3 119.7(3)
C11 C2 C3 117.1(3)
C1 O1 Zn1 122.73(19)
C17 O4 C20 116.6(3)
C21 O3 Zn1 123.23(19)
C4 C3 C8 116.9(3)
C4 C3 C2 123.3(3)
C8 C3 C2 119.7(3)
C37 O2 C40 116.2(3)
C5 C4 C3 121.9(3)
C5 C4 H4 119.0
C3 C4 H4 119.0
C41 O5 Zn2 124.6(2)
C4 C5 C6 120.4(3)
C4 C5 H5 119.8
C6 C5 H5 119.8
C57 O6 C60 116.5(3)
C7 C6 C5 119.4(3)
C7 C6 H6 120.3
C5 C6 H6 120.3
C77 O8 C80 117.4(3)
C6 C7 C8 121.5(3)
C6 C7 H7 119.3
C8 C7 H7 119.3
C61 O7 Zn2 123.5(2)
C7 C8 C9 122.0(3)
C7 C8 C3 119.7(3)
C9 C8 C3 118.3(3)
C11 N1 C12 116.5(3)
C11 N1 Zn1 118.5(2)
C12 N1 Zn1 124.93(19)
C31 N2 C32 117.6(2)
C31 N2 Zn1 121.4(2)
C32 N2 Zn1 120.76(18)
C51 N3 C52 117.8(3)
C51 N3 Zn2 121.3(2)
C52 N3 Zn2 120.60(18)
C71 N4 C72 116.2(3)
C71 N4 Zn2 118.5(2)
C72 N4 Zn2 125.26(19)
N1 C11 C2 128.8(3)
N1 C11 H11 115.6
C2 C11 H11 115.6
O4 C17 C18 123.8(3)
O4 C17 C16 116.2(3)
C18 C17 C16 120.1(3)
N1 C12 C14 110.6(2)
N1 C12 C13 109.2(2)
C14 C12 C13 113.2(3)
N1 C12 H12 107.9
C14 C12 H12 107.9
C13 C12 H12 107.9
C12 C13 H13A 109.5
C12 C13 H13B 109.5
H13A C13 H13B 109.5
C12 C13 H13C 109.5
H13A C13 H13C 109.5
H13B C13 H13C 109.5
C19 C14 C15 118.0(3)
C19 C14 C12 120.3(3)
C15 C14 C12 121.7(3)
C16 C15 C14 121.5(3)
C16 C15 H15 119.3
C14 C15 H15 119.3
C15 C16 C17 119.6(3)
C15 C16 H16 120.2
C17 C16 H16 120.2
C10 C9 C8 121.7(3)
C10 C9 H9 119.2
C8 C9 H9 119.2
C17 C18 C19 119.2(3)
C17 C18 H18 120.4
C19 C18 H18 120.4
C9 C10 C1 122.1(3)
C9 C10 H10 119.0
C1 C10 H10 119.0
O3 C21 C22 125.2(3)
O3 C21 C30 115.8(3)
C22 C21 C30 119.0(3)
C21 C22 C31 122.2(3)
C21 C22 C23 119.5(3)
C31 C22 C23 118.2(3)
C29 C30 C21 121.5(3)
C29 C30 H30 119.3
C21 C30 H30 119.3
C32 C33 H33A 109.5
C32 C33 H33B 109.5
H33A C33 H33B 109.5
C32 C33 H33C 109.5
H33A C33 H33C 109.5
H33B C33 H33C 109.5
C24 C23 C28 117.5(3)
C24 C23 C22 123.1(3)
C28 C23 C22 119.3(3)
C25 C24 C23 121.1(3)
C25 C24 H24 119.5
C23 C24 H24 119.5
C37 C36 C35 119.9(3)
C37 C36 H36 120.0
C35 C36 H36 120.0
C14 C19 C18 121.6(3)
C14 C19 H19 119.2
C18 C19 H19 119.2
C24 C25 C26 121.2(3)
C24 C25 H25 119.4
C26 C25 H25 119.4
O4 C20 H20A 109.5
O4 C20 H20B 109.5
H20A C20 H20B 109.5
O4 C20 H20C 109.5
H20A C20 H20C 109.5
H20B C20 H20C 109.5
C27 C26 C25 119.3(3)
C27 C26 H26 120.3
C25 C26 H26 120.3
C35 C34 C39 117.2(3)
C35 C34 C32 122.9(3)
C39 C34 C32 119.8(3)
C34 C35 C36 121.7(3)
C34 C35 H35 119.2
C36 C35 H35 119.2
C30 C29 C28 121.5(3)
C30 C29 H29 119.3
C28 C29 H29 119.3
C26 C27 C28 121.0(3)
C26 C27 H27 119.5
C28 C27 H27 119.5
C27 C28 C29 121.0(3)
C27 C28 C23 119.8(3)
C29 C28 C23 119.2(3)
N2 C31 C22 127.8(3)
N2 C31 H31 116.1
C22 C31 H31 116.1
N2 C32 C34 110.2(2)
N2 C32 C33 107.9(3)
C34 C32 C33 114.6(2)
N2 C32 H32 108.0
C34 C32 H32 108.0
C33 C32 H32 108.0
C44 C43 C48 117.9(3)
C44 C43 C42 123.1(3)
C48 C43 C42 118.9(3)
O5 C41 C42 124.9(3)
O5 C41 C50 116.7(3)
C42 C41 C50 118.4(3)
C41 C42 C51 121.8(3)
C41 C42 C43 119.7(3)
C51 C42 C43 118.0(3)
C45 C44 C43 121.1(3)
C45 C44 H44 119.5
C43 C44 H44 119.5
C44 C45 C46 120.5(3)
C44 C45 H45 119.7
C46 C45 H45 119.7
C47 C46 C45 120.3(3)
C47 C46 H46 119.8
C45 C46 H46 119.8
O2 C40 H40A 109.5
O2 C40 H40B 109.5
H40A C40 H40B 109.5
O2 C40 H40C 109.5
H40A C40 H40C 109.5
H40B C40 H40C 109.5
C46 C47 C48 120.4(3)
C46 C47 H47 119.8
C48 C47 H47 119.8
C38 C39 C34 122.0(3)
C38 C39 H39 119.0
C34 C39 H39 119.0
C43 C48 C49 119.2(3)
C43 C48 C47 119.7(3)
C49 C48 C47 121.1(3)
C50 C49 C48 121.6(3)
C50 C49 H49 119.2
C48 C49 H49 119.2
O2 C37 C36 125.3(3)
O2 C37 C38 115.2(3)
C36 C37 C38 119.5(3)
C49 C50 C41 121.4(3)
C49 C50 H50 119.3
C41 C50 H50 119.3
C39 C38 C37 119.7(3)
C39 C38 H38 120.2
C37 C38 H38 120.2
N3 C52 C54 109.3(2)
N3 C52 C53 108.0(3)
C54 C52 C53 115.3(3)
N3 C52 H52 108.0
C54 C52 H52 108.0
C53 C52 H52 108.0
C52 C53 H53A 109.5
C52 C53 H53B 109.5
H53A C53 H53B 109.5
C52 C53 H53C 109.5
H53A C53 H53C 109.5
H53B C53 H53C 109.5
C59 C54 C55 117.3(3)
C59 C54 C52 120.1(3)
C55 C54 C52 122.6(3)
N3 C51 C42 127.5(3)
N3 C51 H51 116.2
C42 C51 H51 116.2
C56 C55 C54 122.0(3)
C56 C55 H55 119.0
C54 C55 H55 119.0
C55 C56 C57 119.7(3)
C55 C56 H56 120.2
C57 C56 H56 120.2
O6 C57 C56 125.1(3)
O6 C57 C58 115.5(3)
C56 C57 C58 119.3(3)
C64 C65 C66 120.1(4)
C64 C65 H65 119.9
C66 C65 H65 119.9
O7 C61 C62 125.3(3)
O7 C61 C70 116.3(3)
C62 C61 C70 118.4(3)
C61 C62 C71 122.2(3)
C61 C62 C63 120.1(3)
C71 C62 C63 117.3(3)
C64 C63 C68 117.0(3)
C64 C63 C62 124.0(3)
C68 C63 C62 119.0(3)
C65 C64 C63 121.9(3)
C65 C64 H64 119.1
C63 C64 H64 119.1
O6 C60 H60A 109.5
O6 C60 H60B 109.5
H60A C60 H60B 109.5
O6 C60 H60C 109.5
H60A C60 H60C 109.5
H60B C60 H60C 109.5
C67 C66 C65 119.8(3)
C67 C66 H66 120.1
C65 C66 H66 120.1
C66 C67 C68 121.5(3)
C66 C67 H67 119.3
C68 C67 H67 119.3
C58 C59 C54 121.9(3)
C58 C59 H59 119.0
C54 C59 H59 119.0
C69 C68 C67 121.1(3)
C69 C68 C63 119.1(3)
C67 C68 C63 119.8(4)
C59 C58 C57 119.8(3)
C59 C58 H58 120.1
C57 C58 H58 120.1
C70 C69 C68 122.0(3)
C70 C69 H69 119.0
C68 C69 H69 119.0
N4 C72 C74 111.8(2)
N4 C72 C73 109.3(3)
C74 C72 C73 112.9(2)
N4 C72 H72 107.5
C74 C72 H72 107.5
C73 C72 H72 107.5
C72 C73 H73A 109.5
C72 C73 H73B 109.5
H73A C73 H73B 109.5
C72 C73 H73C 109.5
H73A C73 H73C 109.5
H73B C73 H73C 109.5
C79 C74 C75 118.0(3)
C79 C74 C72 120.4(3)
C75 C74 C72 121.5(3)
C76 C75 C74 121.4(3)
C76 C75 H75 119.3
C74 C75 H75 119.3
C75 C76 C77 119.9(3)
C75 C76 H76 120.0
C77 C76 H76 120.0
O8 C77 C78 124.5(3)
O8 C77 C76 115.6(3)
C78 C77 C76 119.9(3)
C79 C78 C77 118.9(3)
C79 C78 H78 120.6
C77 C78 H78 120.6
C74 C79 C78 121.9(3)
C74 C79 H79 119.0
C78 C79 H79 119.0
O8 C80 H80A 109.5
O8 C80 H80B 109.5
H80A C80 H80B 109.5
O8 C80 H80C 109.5
H80A C80 H80C 109.5
H80B C80 H80C 109.5
C69 C70 C61 121.0(4)
C69 C70 H70 119.5
C61 C70 H70 119.5
N4 C71 C62 129.2(3)
N4 C71 H71 115.4
C62 C71 H71 115.4

loop_
_geom_bond_atom_site_label_1
_geom_bond_atom_site_label_2
_geom_bond_distance
Zn1 O1 1.934(2)
Zn1 O3 1.935(2)
Zn1 N2 1.996(2)
Zn1 N1 2.004(3)
C1 O1 1.300(4)
C1 C2 1.411(4)
C1 C10 1.438(4)
Zn2 O7 1.929(2)
Zn2 O5 1.944(2)
Zn2 N4 1.992(3)
Zn2 N3 1.992(2)
C2 C11 1.439(4)
C2 C3 1.449(4)
O4 C17 1.365(4)
O4 C20 1.427(4)
O3 C21 1.319(4)
C3 C4 1.411(4)
C3 C8 1.424(4)
O2 C37 1.371(4)
O2 C40 1.430(4)
C4 C5 1.376(5)
C4 H4 0.9500
O5 C41 1.309(4)
C5 C6 1.396(5)
C5 H5 0.9500
O6 C57 1.369(4)
O6 C60 1.433(4)
C6 C7 1.364(5)
C6 H6 0.9500
O8 C77 1.367(3)
O8 C80 1.436(4)
C7 C8 1.411(5)
C7 H7 0.9500
O7 C61 1.298(4)
C8 C9 1.422(5)
N1 C11 1.287(4)
N1 C12 1.485(4)
N2 C31 1.292(4)
N2 C32 1.484(4)
N3 C51 1.289(4)
N3 C52 1.486(4)
N4 C71 1.296(4)
N4 C72 1.487(4)
C11 H11 0.9500
C17 C18 1.389(4)
C17 C16 1.391(5)
C12 C14 1.513(4)
C12 C13 1.526(4)
C12 H12 1.0000
C13 H13A 0.9800
C13 H13B 0.9800
C13 H13C 0.9800
C14 C19 1.384(4)
C14 C15 1.396(4)
C15 C16 1.380(4)
C15 H15 0.9500
C16 H16 0.9500
C9 C10 1.350(5)
C9 H9 0.9500
C18 C19 1.395(4)
C18 H18 0.9500
C10 H10 0.9500
C21 C22 1.409(4)
C21 C30 1.433(4)
C22 C31 1.441(4)
C22 C23 1.455(4)
C30 C29 1.358(4)
C30 H30 0.9500
C33 C32 1.523(4)
C33 H33A 0.9800
C33 H33B 0.9800
C33 H33C 0.9800
C23 C24 1.412(4)
C23 C28 1.423(4)
C24 C25 1.373(4)
C24 H24 0.9500
C36 C37 1.379(5)
C36 C35 1.394(4)
C36 H36 0.9500
C19 H19 0.9500
C25 C26 1.396(5)
C25 H25 0.9500
C20 H20A 0.9800
C20 H20B 0.9800
C20 H20C 0.9800
C26 C27 1.369(5)
C26 H26 0.9500
C34 C35 1.387(4)
C34 C39 1.398(4)
C34 C32 1.517(4)
C35 H35 0.9500
C29 C28 1.417(4)
C29 H29 0.9500
C27 C28 1.412(4)
C27 H27 0.9500
C31 H31 0.9500
C32 H32 1.0000
C43 C44 1.415(4)
C43 C48 1.418(5)
C43 C42 1.450(4)
C41 C42 1.410(4)
C41 C50 1.436(4)
C42 C51 1.444(4)
C44 C45 1.379(4)
C44 H44 0.9500
C45 C46 1.397(5)
C45 H45 0.9500
C46 C47 1.365(5)
C46 H46 0.9500
C40 H40A 0.9800
C40 H40B 0.9800
C40 H40C 0.9800
C47 C48 1.424(4)
C47 H47 0.9500
C39 C38 1.376(5)
C39 H39 0.9500
C48 C49 1.420(5)
C49 C50 1.349(4)
C49 H49 0.9500
C37 C38 1.399(4)
C50 H50 0.9500
C38 H38 0.9500
C52 C54 1.515(4)
C52 C53 1.531(5)
C52 H52 1.0000
C53 H53A 0.9800
C53 H53B 0.9800
C53 H53C 0.9800
C54 C59 1.394(4)
C54 C55 1.396(4)
C51 H51 0.9500
C55 C56 1.387(5)
C55 H55 0.9500
C56 C57 1.392(5)
C56 H56 0.9500
C57 C58 1.402(4)
C65 C64 1.384(4)
C65 C66 1.401(5)
C65 H65 0.9500
C61 C62 1.415(5)
C61 C70 1.436(4)
C62 C71 1.435(4)
C62 C63 1.457(4)
C63 C64 1.411(5)
C63 C68 1.421(4)
C64 H64 0.9500
C60 H60A 0.9800
C60 H60B 0.9800
C60 H60C 0.9800
C66 C67 1.351(6)
C66 H66 0.9500
C67 C68 1.420(5)
C67 H67 0.9500
C59 C58 1.382(4)
C59 H59 0.9500
C68 C69 1.415(6)
C58 H58 0.9500
C69 C70 1.368(5)
C69 H69 0.9500
C72 C74 1.517(4)
C72 C73 1.519(4)
C72 H72 1.0000
C73 H73A 0.9800
C73 H73B 0.9800
C73 H73C 0.9800
C74 C79 1.383(4)
C74 C75 1.393(4)
C75 C76 1.373(4)
C75 H75 0.9500
C76 C77 1.394(4)
C76 H76 0.9500
C77 C78 1.393(4)
C78 C79 1.389(4)
C78 H78 0.9500
C79 H79 0.9500
C80 H80A 0.9800
C80 H80B 0.9800
C80 H80C 0.9800
C70 H70 0.9500
C71 H71 0.9500

loop_
_geom_torsion_atom_site_label_1
_geom_torsion_atom_site_label_2
_geom_torsion_atom_site_label_3
_geom_torsion_atom_site_label_4
_geom_torsion
O1 C1 C2 C11 -11.6(5)
C10 C1 C2 C11 166.8(3)
O1 C1 C2 C3 173.9(3)
C10 C1 C2 C3 -7.7(4)
C2 C1 O1 Zn1 -11.4(4)
C10 C1 O1 Zn1 170.18(19)
C1 C2 C3 C4 -169.3(3)
C11 C2 C3 C4 15.9(4)
C1 C2 C3 C8 8.3(4)
C11 C2 C3 C8 -166.5(3)
C8 C3 C4 C5 2.4(5)
C2 C3 C4 C5 -180.0(3)
C3 C4 C5 C6 0.3(5)
C4 C5 C6 C7 -1.2(5)
C5 C6 C7 C8 -0.6(5)
C6 C7 C8 C9 -174.9(3)
C6 C7 C8 C3 3.3(5)
C4 C3 C8 C7 -4.1(4)
C2 C3 C8 C7 178.2(3)
C4 C3 C8 C9 174.1(3)
C2 C3 C8 C9 -3.6(4)
C12 N1 C11 C2 -174.8(3)
Zn1 N1 C11 C2 5.0(4)
C1 C2 C11 N1 15.0(5)
C3 C2 C11 N1 -170.4(3)
C20 O4 C17 C18 -7.5(4)
C20 O4 C17 C16 173.9(3)
C11 N1 C12 C14 -118.8(3)
Zn1 N1 C12 C14 61.4(3)
C11 N1 C12 C13 115.9(3)
Zn1 N1 C12 C13 -63.8(3)
N1 C12 C14 C19 103.6(3)
C13 C12 C14 C19 -133.5(3)
N1 C12 C14 C15 -76.6(3)
C13 C12 C14 C15 46.3(4)
C19 C14 C15 C16 -0.8(4)
C12 C14 C15 C16 179.4(3)
C14 C15 C16 C17 1.8(5)
O4 C17 C16 C15 177.1(3)
C18 C17 C16 C15 -1.6(5)
C7 C8 C9 C10 176.7(3)
C3 C8 C9 C10 -1.5(5)
O4 C17 C18 C19 -178.3(3)
C16 C17 C18 C19 0.3(5)
C8 C9 C10 C1 2.1(5)
O1 C1 C10 C9 -178.8(3)
C2 C1 C10 C9 2.6(4)
Zn1 O3 C21 C22 -21.7(4)
Zn1 O3 C21 C30 157.1(2)
O3 C21 C22 C31 -2.6(5)
C30 C21 C22 C31 178.6(3)
O3 C21 C22 C23 177.0(3)
C30 C21 C22 C23 -1.8(4)
O3 C21 C30 C29 -178.0(3)
C22 C21 C30 C29 1.0(5)
C21 C22 C23 C24 -175.3(3)
C31 C22 C23 C24 4.3(4)
C21 C22 C23 C28 2.0(4)
C31 C22 C23 C28 -178.4(3)
C28 C23 C24 C25 0.9(5)
C22 C23 C24 C25 178.3(3)
C15 C14 C19 C18 -0.6(4)
C12 C14 C19 C18 179.2(3)
C17 C18 C19 C14 0.8(5)
C23 C24 C25 C26 0.3(6)
C24 C25 C26 C27 -0.6(6)
C39 C34 C35 C36 0.8(5)
C32 C34 C35 C36 -177.6(3)
C37 C36 C35 C34 -0.3(5)
C21 C30 C29 C28 -0.2(5)
C25 C26 C27 C28 -0.4(5)
C26 C27 C28 C29 -176.4(3)
C26 C27 C28 C23 1.6(5)
C30 C29 C28 C27 178.4(3)
C30 C29 C28 C23 0.4(5)
C24 C23 C28 C27 -1.9(4)
C22 C23 C28 C27 -179.3(3)
C24 C23 C28 C29 176.2(3)
C22 C23 C28 C29 -1.2(4)
C32 N2 C31 C22 -175.3(3)
Zn1 N2 C31 C22 -0.8(4)
C21 C22 C31 N2 15.0(5)
C23 C22 C31 N2 -164.6(3)
C31 N2 C32 C34 -137.8(3)
Zn1 N2 C32 C34 47.6(3)
C31 N2 C32 C33 96.4(3)
Zn1 N2 C32 C33 -78.2(3)
C35 C34 C32 N2 -130.2(3)
C39 C34 C32 N2 51.5(4)
C35 C34 C32 C33 -8.3(4)
C39 C34 C32 C33 173.4(3)
Zn2 O5 C41 C42 -7.6(4)
Zn2 O5 C41 C50 174.8(2)
O5 C41 C42 C51 -16.4(5)
C50 C41 C42 C51 161.1(3)
O5 C41 C42 C43 171.8(3)
C50 C41 C42 C43 -10.6(4)
C44 C43 C42 C41 -167.8(3)
C48 C43 C42 C41 9.1(4)
C44 C43 C42 C51 20.1(5)
C48 C43 C42 C51 -163.0(3)
C48 C43 C44 C45 2.8(5)
C42 C43 C44 C45 179.8(3)
C43 C44 C45 C46 -0.3(5)
C44 C45 C46 C47 -1.5(5)
C45 C46 C47 C48 0.8(5)
C35 C34 C39 C38 -0.7(5)
C32 C34 C39 C38 177.7(3)
C44 C43 C48 C49 175.2(3)
C42 C43 C48 C49 -1.8(5)
C44 C43 C48 C47 -3.5(5)
C42 C43 C48 C47 179.4(3)
C46 C47 C48 C43 1.8(5)
C46 C47 C48 C49 -176.9(3)
C43 C48 C49 C50 -3.8(5)
C47 C48 C49 C50 174.9(3)
C40 O2 C37 C36 -5.3(5)
C40 O2 C37 C38 174.4(3)
C35 C36 C37 O2 179.3(3)
C35 C36 C37 C38 -0.4(5)
C48 C49 C50 C41 2.2(5)
O5 C41 C50 C49 -177.1(3)
C42 C41 C50 C49 5.1(5)
C34 C39 C38 C37 0.1(5)
O2 C37 C38 C39 -179.3(3)
C36 C37 C38 C39 0.4(5)
C51 N3 C52 C54 -140.0(3)
Zn2 N3 C52 C54 46.0(3)
C51 N3 C52 C53 93.9(3)
Zn2 N3 C52 C53 -80.1(3)
N3 C52 C54 C59 51.6(4)
C53 C52 C54 C59 173.4(3)
N3 C52 C54 C55 -129.1(3)
C53 C52 C54 C55 -7.3(4)
C52 N3 C51 C42 -167.3(3)
Zn2 N3 C51 C42 6.7(4)
C41 C42 C51 N3 16.7(5)
C43 C42 C51 N3 -171.4(3)
C59 C54 C55 C56 1.6(4)
C52 C54 C55 C56 -177.8(3)
C54 C55 C56 C57 -0.7(5)
C60 O6 C57 C56 -3.9(5)
C60 O6 C57 C58 176.5(3)
C55 C56 C57 O6 179.7(3)
C55 C56 C57 C58 -0.7(5)
Zn2 O7 C61 C62 -9.6(4)
Zn2 O7 C61 C70 172.8(2)
O7 C61 C62 C71 -12.8(5)
C70 C61 C62 C71 164.8(3)
O7 C61 C62 C63 174.8(3)
C70 C61 C62 C63 -7.6(4)
C61 C62 C63 C64 -173.4(3)
C71 C62 C63 C64 13.8(4)
C61 C62 C63 C68 5.5(4)
C71 C62 C63 C68 -167.3(3)
C66 C65 C64 C63 -1.8(5)
C68 C63 C64 C65 2.0(5)
C62 C63 C64 C65 -179.1(3)
C64 C65 C66 C67 0.7(5)
C65 C66 C67 C68 0.1(6)
C55 C54 C59 C58 -1.1(4)
C52 C54 C59 C58 178.3(3)
C66 C67 C68 C69 -179.8(3)
C66 C67 C68 C63 0.1(5)
C64 C63 C68 C69 178.8(3)
C62 C63 C68 C69 -0.2(5)
C64 C63 C68 C67 -1.1(5)
C62 C63 C68 C67 179.9(3)
C54 C59 C58 C57 -0.2(5)
O6 C57 C58 C59 -179.2(3)
C56 C57 C58 C59 1.1(5)
C67 C68 C69 C70 177.0(3)
C63 C68 C69 C70 -2.9(5)
C71 N4 C72 C74 -120.7(3)
Zn2 N4 C72 C74 61.4(3)
C71 N4 C72 C73 113.6(3)
Zn2 N4 C72 C73 -64.3(3)
N4 C72 C74 C79 103.8(3)
C73 C72 C74 C79 -132.4(3)
N4 C72 C74 C75 -78.0(3)
C73 C72 C74 C75 45.8(4)
C79 C74 C75 C76 0.5(4)
C72 C74 C75 C76 -177.7(3)
C74 C75 C76 C77 0.5(5)
C80 O8 C77 C78 -4.8(4)
C80 O8 C77 C76 176.0(3)
C75 C76 C77 O8 178.2(3)
C75 C76 C77 C78 -1.0(4)
O8 C77 C78 C79 -178.7(3)
C76 C77 C78 C79 0.5(4)
C75 C74 C79 C78 -1.0(5)
C72 C74 C79 C78 177.2(3)
C77 C78 C79 C74 0.5(5)
C68 C69 C70 C61 0.7(5)
O7 C61 C70 C69 -177.6(3)
C62 C61 C70 C69 4.7(5)
C72 N4 C71 C62 -173.2(3)
Zn2 N4 C71 C62 4.9(4)
C61 C62 C71 N4 15.2(5)
C63 C62 C71 N4 -172.2(3)
